data_7131491
loop_
_publ_author_name
'Li, Zi-Jian'
'Ju, Yu'
'Qiu, Jie'
'Zhang, Zhi-Hui'
'Zhang, Linjuan'
'He, Ming-Yang'
'Wang, Jian-Qiang'
'Lin, Jian'

_publ_section_title
;
 Post-synthetic linker installation: an unprecedented strategy to enhance
 iodine adsorption in metal-organic frameworks.
;
_journal_issue 33
_journal_name_full 'Chemical communications (Cambridge, England)'
_journal_page_first 4958
_journal_page_last 4961
_journal_paper_doi 10.1039/d3cc00278k
_journal_volume 59
_journal_year 2023
_chemical_formula_moiety 'C34 H24 N6 O18 Th3, 6[C3H7NO]'
_chemical_formula_sum 'C52 H68 N12 O25 Th3'
_chemical_formula_weight 1957.30
_space_group_crystal_system tetragonal
_space_group_IT_number 132
_space_group_name_Hall '-P 4c 2c'
_space_group_name_H-M_alt 'P 42/m c m'
_atom_sites_solution_hydrogens mixed
_atom_sites_solution_primary dual
_audit_creation_date 2023-02-22
_audit_creation_method
;
Olex2 1.5
(compiled 2022.04.07 svn.rca3783a0 for OlexSys, GUI svn.r6498)
;
_audit_update_record
;
2023-02-24 deposited with the CCDC.	2023-03-29 downloaded from the CCDC.
;
_cell_angle_alpha 90
_cell_angle_beta 90
_cell_angle_gamma 90
_cell_formula_units_Z 4
_cell_length_a 16.4434(13)
_cell_length_b 16.4434(13)
_cell_length_c 29.878(2)
_cell_measurement_reflns_used 9861
_cell_measurement_temperature 120
_cell_measurement_theta_max 31.00
_cell_measurement_theta_min 2.48
_cell_volume 8078.6(11)
_computing_cell_refinement 'SAINT V8.38A (Bruker, 2018)'
_computing_data_collection 'APEX4 v2022.1-1 (Bruker AXS)'
_computing_data_reduction 'SAINT V8.38A (Bruker, 2018)'
_computing_molecular_graphics 'Olex2 1.5 (Dolomanov et al., 2009)'
_computing_publication_material 'Olex2 1.5 (Dolomanov et al., 2009)'
_computing_structure_refinement 'SHELXL 2014/7 (Sheldrick, 2015)'
_computing_structure_solution 'SHELXT 2014/5 (Sheldrick, 2014)'
_diffrn_ambient_temperature 120
_diffrn_measured_fraction_theta_full 0.998
_diffrn_measured_fraction_theta_max 0.998
_diffrn_measurement_device_type 'Bruker D8-Venture'
_diffrn_measurement_method '\f and \w scans'
_diffrn_radiation_type MoK\a
_diffrn_radiation_wavelength 0.71073
_diffrn_reflns_av_R_equivalents 0.0434
_diffrn_reflns_av_unetI/netI 0.0182
_diffrn_reflns_Laue_measured_fraction_full 0.998
_diffrn_reflns_Laue_measured_fraction_max 0.998
_diffrn_reflns_limit_h_max 17
_diffrn_reflns_limit_h_min -21
_diffrn_reflns_limit_k_max 20
_diffrn_reflns_limit_k_min -21
_diffrn_reflns_limit_l_max 38
_diffrn_reflns_limit_l_min -38
_diffrn_reflns_number 72921
_diffrn_reflns_point_group_measured_fraction_full 0.998
_diffrn_reflns_point_group_measured_fraction_max 0.998
_diffrn_reflns_theta_full 25.242
_diffrn_reflns_theta_max 26.998
_diffrn_reflns_theta_min 2.477
_diffrn_source_current 1.4
_diffrn_source_power 0.07
_diffrn_source_voltage 50.0
_diffrn_standards_number 0
_exptl_absorpt_coefficient_mu 5.580
_exptl_absorpt_correction_T_max 0.7464
_exptl_absorpt_correction_T_min 0.4244
_exptl_absorpt_correction_type multi-scan
_exptl_absorpt_process_details
;
SADABS-2016/2 (Bruker,2016/2) was used for absorption correction.
wR2(int) was 0.1558 before and 0.0628 after correction.
The Ratio of minimum to maximum transmission is 0.5686.
The \l/2 correction factor is Not present.
;
_exptl_crystal_colour colourless
_exptl_crystal_colour_primary colourless
_exptl_crystal_density_diffrn 1.609
_exptl_crystal_description block
_exptl_crystal_F_000 3736
_exptl_crystal_size_max 0.2
_exptl_crystal_size_mid 0.18
_exptl_crystal_size_min 0.1
_refine_diff_density_max 1.620
_refine_diff_density_min -1.577
_refine_diff_density_rms 0.166
_refine_ls_extinction_coef 0.00071(8)
_refine_ls_extinction_expression Fc^*^=kFc[1+0.001xFc^2^\l^3^/sin(2\q)]^-1/4^
_refine_ls_extinction_method 'SHELXL-2014/7 (Sheldrick 2014'
_refine_ls_goodness_of_fit_ref 1.045
_refine_ls_hydrogen_treatment constr
_refine_ls_matrix_type full
_refine_ls_number_parameters 217
_refine_ls_number_reflns 4724
_refine_ls_number_restraints 377
_refine_ls_restrained_S_all 1.025
_refine_ls_R_factor_all 0.0577
_refine_ls_R_factor_gt 0.0548
_refine_ls_shift/su_max 0.012
_refine_ls_shift/su_mean 0.000
_refine_ls_structure_factor_coef Fsqd
_refine_ls_weighting_details 'w=1/[\s^2^(Fo^2^)+(0.0562P)^2^+103.1838P] where P=(Fo^2^+2Fc^2^)/3'
_refine_ls_weighting_scheme calc
_refine_ls_wR_factor_gt 0.1416
_refine_ls_wR_factor_ref 0.1437
_reflns_Friedel_coverage 0.000
_reflns_number_gt 4353
_reflns_number_total 4724
_reflns_threshold_expression 'I > 2\s(I)'
_cod_data_source_file d3cc00278k2.cif
_cod_data_source_block Th-BCPT
_cod_depositor_comments 'Adding full bibliography for 7131491--7131495.cif.'
_cod_original_cell_volume 8078.5(14)
_cod_database_code 7131491
_shelx_shelxl_version_number 2014/7
_shelx_space_group_comment
;
The symmetry employed for this shelxl refinement is uniquely defined
by the following loop, which should always be used as a source of
symmetry information in preference to the above space-group names.
They are only intended as comments.
;
_shelx_estimated_absorpt_t_max 0.605
_shelx_estimated_absorpt_t_min 0.402
_olex2_refinement_description
;
1. Fixed Uiso
 At 1.2 times of:
  All C(H) groups, All N(H) groups
 At 1.5 times of:
  All O(H,H) groups
2. Restrained distances
 O10-O11
 2.27 with sigma of 0.001
 O10-C10 \\sim O11-C10
 with sigma of 0.001
 O10-O11 \\sim O5A-O5B
 with sigma of 0.001
 O10-C10 \\sim O11-C10 \\sim O5A-C9B \\sim O5B-C9B
 with sigma of 0.001
3. Uiso/Uaniso restraints and constraints
All non-hydrogen atoms have similar U: within 2A with sigma of 0.04 and sigma
for terminal atoms of 0.08 within 2A
Uanis(C9B) \\sim Ueq, Uanis(O10) \\sim Ueq: with sigma of 0.001 and sigma for
terminal atoms of 0.002
4. Rigid body (RIGU) restrains
 All non-hydrogen atoms
 with sigma for 1-2 distances of 0.004 and sigma for 1-3 distances of 0.004
5. Others
 Sof(O3B)=Sof(O4B)=0.5*(1-FVAR(2))
 Sof(O4A)=Sof(O3A)=0.5*FVAR(2)
 Fixed Sof: Th1B(0.25) H8A(0.25) H8B(0.25) O5B(0.25) O7B(0.25) H7BA(0.25)
 H7BB(0.25) C9B(0.25) H9B(0.25) Th1A(0.25) O7A(0.25) H7AA(0.25) H7AB(0.25)
 O11(0.25) C10(0.25) H10(0.25) O10(0.25) O5A(0.25)
6.a Riding coordinates:
 O8(H8A,H8B), O7B(H7BA,H7BB), O7A(H7AA,H7AB)
6.b Aromatic/amide H refined with riding coordinates:
 N1(H1), C4(H4), C3(H3), C6(H6), C7(H7), C9B(H9B), C10(H10)
;
_smtbx_masks_special_details
;
A solvent mask was calculated and 954 electrons were 
found in a volume of 4741\%A^3^ in 1 void per unit cell. 
This is consistent with the presence of 
6[C3H7NO] per Formula Unit 
which account for 960 electrons 
per unit cell.
;
_smtbx_masks_void_probe_radius 1.2
_smtbx_masks_void_truncation_radius 1.2
_olex2_submission_special_instructions 'No special instructions were received'

loop_
_space_group_symop_operation_xyz
'x, y, z'
'-x, -y, z'
'-y, x, z+1/2'
'y, -x, z+1/2'
'-x, y, -z+1/2'
'x, -y, -z+1/2'
'y, x, -z'
'-y, -x, -z'
'-x, -y, -z'
'x, y, -z'
'y, -x, -z-1/2'
'-y, x, -z-1/2'
'x, -y, z-1/2'
'-x, y, z-1/2'
'-y, -x, z'
'y, x, z'

loop_
_atom_site_label
_atom_site_type_symbol
_atom_site_fract_x
_atom_site_fract_y
_atom_site_fract_z
_atom_site_U_iso_or_equiv
_atom_site_adp_type
_atom_site_occupancy
_atom_site_site_symmetry_order
_atom_site_calc_flag
_atom_site_refinement_flags_posn
_atom_site_refinement_flags_adp
_atom_site_refinement_flags_occupancy
_atom_site_disorder_assembly
_atom_site_disorder_group
Th2 Th 0.62063(2) 0.62063(2) 0.5000 0.03025(17) Uani 1 4 d S TU P . .
Th1B Th 0.59496(5) 0.40504(5) 0.56002(4) 0.0361(3) Uani 0.5 2 d S TU P A 2
O4A O 0.6222(18) 0.4772(10) 0.5000 0.047(5) Uani 0.53(4) 2 d S TU P A 1
O8 O 0.7349(6) 0.7349(6) 0.5000 0.085(5) Uani 1 4 d S TU P . .
H8A H 0.7578 0.7578 0.5230 0.127 Uiso 0.5 2 d R U P . .
H8B H 0.7578 0.7578 0.4770 0.127 Uiso 0.5 2 d R U P . .
O2 O 0.7306(5) 0.5959(5) 0.5526(3) 0.079(2) Uani 1 1 d . U . . .
O1 O 0.7112(5) 0.4810(5) 0.5919(3) 0.095(3) Uani 1 1 d . U . . .
N1 N 1.0000 0.6112(6) 0.7500 0.058(3) Uani 1 2 d S TU P . .
H1 H 1.0000 0.5577 0.7500 0.069 Uiso 1 2 calc R U P . .
O5B O 0.698(5) 0.312(7) 0.4769(4) 0.085(15) Uani 0.25 1 d D U P A -1
C1 C 0.7439(7) 0.5504(7) 0.5859(4) 0.076(3) Uani 1 1 d . U . . .
N2 N 0.9759(6) 0.7395(5) 0.7315(3) 0.081(3) Uani 1 1 d . U . . .
C4 C 0.8875(5) 0.5508(6) 0.6840(3) 0.053(2) Uani 1 1 d . U . . .
H4 H 0.9109 0.5131 0.7044 0.064 Uiso 1 1 calc R U . . .
C3 C 0.8339(6) 0.5244(6) 0.6512(3) 0.062(2) Uani 1 1 d . U . . .
H3 H 0.8183 0.4688 0.6503 0.075 Uiso 1 1 calc R U . . .
C2 C 0.8030(6) 0.5773(7) 0.6200(4) 0.070(3) Uani 1 1 d . U . . .
C5 C 0.9066(5) 0.6329(6) 0.6868(3) 0.056(2) Uani 1 1 d . U . . .
C8 C 0.9611(6) 0.6604(5) 0.7224(3) 0.057(2) Uani 1 1 d . U . . .
C6 C 0.8779(7) 0.6868(7) 0.6540(4) 0.085(4) Uani 1 1 d . U . . .
H6 H 0.8942 0.7423 0.6540 0.102 Uiso 1 1 calc R U . . .
C7 C 0.8258(7) 0.6576(7) 0.6218(4) 0.085(3) Uani 1 1 d . U . . .
H7 H 0.8049 0.6941 0.6000 0.102 Uiso 1 1 calc R U . . .
O7B O 0.6852(12) 0.3148(12) 0.6127(9) 0.103(7) Uani 0.5 2 d S TU P A 2
H7BA H 0.6859 0.3141 0.6418 0.154 Uiso 0.5 2 d R U P A 2
H7BB H 0.7213 0.2787 0.6049 0.154 Uiso 0.5 2 d R U P A 2
O3B O 0.5505(9) 0.5505(9) 0.5550(8) 0.040(4) Uani 0.47(4) 2 d S TU P A 2
C9B C 0.708(2) 0.307(5) 0.5166(5) 0.076(7) Uani 0.25 1 d D U P A -1
H9B H 0.7621 0.2894 0.5223 0.091 Uiso 0.25 1 calc R U P A -1
Th1A Th 0.57453(5) 0.42547(5) 0.57365(4) 0.0379(3) Uani 0.5 2 d S TU P A 1
O7A O 0.6376(14) 0.3624(14) 0.6466(9) 0.104(7) Uani 0.5 2 d S TU P A 1
H7AA H 0.6267 0.3733 0.6745 0.156 Uiso 0.5 2 d R U P A 1
H7AB H 0.6750 0.3249 0.6480 0.156 Uiso 0.5 2 d R U P A 1
O11 O 0.5783(12) 0.4348(13) 0.6403(6) 0.077(7) Uani 0.25 1 d D U P A -1
C10 C 0.5377(11) 0.4909(14) 0.6531(10) 0.072(8) Uani 0.25 1 d D U P A -1
H10 H 0.5684 0.5223 0.6738 0.087 Uiso 0.25 1 calc R U P A -1
O10 O 0.4715(12) 0.5208(16) 0.6488(13) 0.103(9) Uani 0.25 1 d D U P A -1
O5A O 0.673(2) 0.317(2) 0.5516(4) 0.061(6) Uani 0.25 1 d D U P A -1
O3A O 0.5648(9) 0.5648(9) 0.5724(7) 0.050(4) Uani 0.53(4) 2 d S TU P A 1
O4B O 0.6605(17) 0.4731(14) 0.5000 0.052(4) Uani 0.47(4) 2 d S TU P A 2

loop_
_atom_site_aniso_label
_atom_site_aniso_U_11
_atom_site_aniso_U_22
_atom_site_aniso_U_33
_atom_site_aniso_U_23
_atom_site_aniso_U_13
_atom_site_aniso_U_12
Th2 0.0370(2) 0.0370(2) 0.0167(2) 0.000 0.000 -0.0067(2)
Th1B 0.0377(4) 0.0377(4) 0.0330(6) 0.0049(3) -0.0049(3) -0.0024(4)
O4A 0.047(11) 0.040(6) 0.055(6) 0.000 0.000 -0.012(6)
O8 0.097(7) 0.097(7) 0.060(8) 0.000 0.000 -0.056(8)
O2 0.072(4) 0.093(5) 0.073(4) 0.038(3) -0.039(3) -0.031(3)
O1 0.083(4) 0.099(5) 0.103(5) 0.040(4) -0.058(4) -0.036(4)
N1 0.053(6) 0.032(4) 0.087(6) 0.000 -0.044(5) 0.000
O5B 0.07(3) 0.11(5) 0.075(8) 0.005(6) -0.002(6) -0.01(2)
C1 0.068(6) 0.089(5) 0.071(5) 0.034(4) -0.042(5) -0.030(4)
N2 0.088(6) 0.043(4) 0.112(7) 0.007(4) -0.059(6) 0.001(3)
C4 0.046(4) 0.058(4) 0.055(4) 0.015(3) -0.020(4) -0.010(3)
C3 0.053(5) 0.066(5) 0.067(5) 0.025(4) -0.029(4) -0.019(4)
C2 0.058(5) 0.078(5) 0.073(5) 0.034(4) -0.038(4) -0.021(4)
C5 0.041(4) 0.054(4) 0.073(5) 0.015(3) -0.026(4) -0.008(3)
C8 0.054(5) 0.041(4) 0.077(5) 0.011(3) -0.030(4) 0.002(3)
C6 0.078(7) 0.062(5) 0.114(7) 0.032(5) -0.057(6) -0.018(4)
C7 0.075(7) 0.079(5) 0.100(7) 0.038(5) -0.057(6) -0.022(4)
O7B 0.102(8) 0.102(8) 0.103(15) 0.041(9) -0.041(9) 0.002(10)
O3B 0.052(5) 0.052(5) 0.016(8) -0.002(4) -0.002(4) -0.018(5)
C9B 0.076(7) 0.076(7) 0.076(7) 0.0000(10) 0.0000(10) 0.0000(10)
Th1A 0.0413(4) 0.0413(4) 0.0312(6) 0.0084(3) -0.0084(3) -0.0015(4)
O7A 0.114(9) 0.114(9) 0.084(11) 0.044(8) -0.044(8) -0.009(12)
O11 0.086(12) 0.110(16) 0.036(9) -0.026(12) -0.035(11) -0.002(11)
C10 0.100(11) 0.101(19) 0.015(9) -0.006(11) -0.005(9) -0.005(12)
O10 0.103(9) 0.104(9) 0.103(9) 0.000(2) -0.001(2) -0.001(2)
O5A 0.082(17) 0.025(11) 0.078(8) 0.002(7) 0.007(9) -0.008(10)
O3A 0.069(5) 0.069(5) 0.012(7) -0.006(4) -0.006(4) -0.029(5)
O4B 0.025(9) 0.062(7) 0.068(7) 0.000 0.000 -0.006(6)

loop_
_atom_type_symbol
_atom_type_description
_atom_type_scat_dispersion_real
_atom_type_scat_dispersion_imag
_atom_type_scat_source
C C 0.0033 0.0016 'International Tables Vol C Tables 4.2.6.8 and 6.1.1.4'
H H 0.0000 0.0000 'International Tables Vol C Tables 4.2.6.8 and 6.1.1.4'
N N 0.0061 0.0033 'International Tables Vol C Tables 4.2.6.8 and 6.1.1.4'
O O 0.0106 0.0060 'International Tables Vol C Tables 4.2.6.8 and 6.1.1.4'
Th Th -7.2400 8.8979 'International Tables Vol C Tables 4.2.6.8 and 6.1.1.4'

loop_
_geom_angle_atom_site_label_1
_geom_angle_atom_site_label_2
_geom_angle_atom_site_label_3
_geom_angle
_geom_angle_site_symmetry_1
_geom_angle_site_symmetry_3
_geom_angle_publ_flag
O4A Th2 O4A 91.2(14) . 7_556 ?
O4A Th2 O2 138.2(3) 7_556 10_556 ?
O4A Th2 O2 79.9(6) . . ?
O4A Th2 O2 138.2(3) . 16 ?
O4A Th2 O2 79.9(6) 7_556 7_556 ?
O4A Th2 O2 79.9(6) 7_556 16 ?
O4A Th2 O2 138.2(3) 7_556 . ?
O4A Th2 O2 79.9(6) . 10_556 ?
O4A Th2 O2 138.2(3) . 7_556 ?
O4A Th2 O3A 68.9(3) . 10_556 ?
O4A Th2 O3A 68.9(3) 7_556 . ?
O4A Th2 O3A 68.9(3) . . ?
O4A Th2 O3A 68.9(3) 7_556 10_556 ?
O2 Th2 O2 131.8(3) 7_556 . ?
O2 Th2 O2 80.2(4) 10_556 7_556 ?
O2 Th2 O2 80.6(4) 10_556 . ?
O2 Th2 O2 131.8(3) 16 10_556 ?
O2 Th2 O2 80.6(4) 16 7_556 ?
O2 Th2 O2 80.2(4) 16 . ?
O2 Th2 O3A 139.9(2) 10_556 . ?
O2 Th2 O3A 69.8(4) 7_556 10_556 ?
O2 Th2 O3A 69.8(4) 16 . ?
O2 Th2 O3A 139.9(2) 7_556 . ?
O2 Th2 O3A 139.9(2) 16 10_556 ?
O2 Th2 O3A 69.8(4) . . ?
O2 Th2 O3A 69.8(4) 10_556 10_556 ?
O2 Th2 O3A 139.9(2) . 10_556 ?
O2 Th2 O4B 139.6(2) . 7_556 ?
O2 Th2 O4B 139.6(2) 10_556 7_556 ?
O2 Th2 O4B 69.2(5) 16 7_556 ?
O2 Th2 O4B 139.6(2) 16 . ?
O2 Th2 O4B 69.2(5) 7_556 7_556 ?
O2 Th2 O4B 69.2(5) . . ?
O2 Th2 O4B 69.2(5) 10_556 . ?
O2 Th2 O4B 139.6(2) 7_556 . ?
O3B Th2 O2 138.3(3) . 7_556 ?
O3B Th2 O2 138.3(3) 10_556 . ?
O3B Th2 O2 80.1(5) . . ?
O3B Th2 O2 80.1(5) 10_556 10_556 ?
O3B Th2 O2 80.1(5) 10_556 7_556 ?
O3B Th2 O2 138.3(3) . 10_556 ?
O3B Th2 O2 138.3(3) 10_556 16 ?
O3B Th2 O2 80.1(5) . 16 ?
O3B Th2 O3B 90.4(13) 10_556 . ?
O3B Th2 O4B 69.5(3) 10_556 7_556 ?
O3B Th2 O4B 69.5(3) . . ?
O3B Th2 O4B 69.5(3) 10_556 . ?
O3B Th2 O4B 69.5(3) . 7_556 ?
O3A Th2 O3A 118.0(11) . 10_556 ?
O4B Th2 O4B 120.3(12) . 7_556 ?
Th2 Th1B Th2 89.20(2) 9_666 . ?
Th1B Th1B Th2 63.330(15) 10_556 9_666 ?
Th1B Th1B Th2 63.330(15) 10_556 . ?
O1 Th1B Th2 69.10(18) . . ?
O1 Th1B Th2 155.7(2) . 9_666 ?
O1 Th1B Th2 155.7(2) 15_665 . ?
O1 Th1B Th2 69.10(18) 15_665 9_666 ?
O1 Th1B Th1B 112.7(2) . 10_556 ?
O1 Th1B Th1B 112.7(2) 15_665 10_556 ?
O1 Th1B O1 129.2(4) 15_665 . ?
O1 Th1B O7B 67.5(2) 15_665 . ?
O1 Th1B O7B 67.5(2) . . ?
O1 Th1B O3B 76.5(6) . . ?
O1 Th1B O3B 127.8(4) 15_665 . ?
O1 Th1B O3B 76.5(6) 15_665 2_665 ?
O1 Th1B O3B 127.8(4) . 2_665 ?
O7B Th1B Th2 135.35(3) . 9_666 ?
O7B Th1B Th2 135.35(3) . . ?
O7B Th1B Th1B 126.8(7) . 10_556 ?
O3B Th1B Th2 32.5(4) 2_665 9_666 ?
O3B Th1B Th2 32.5(4) . . ?
O3B Th1B Th2 79.3(5) . 9_666 ?
O3B Th1B Th2 79.3(5) 2_665 . ?
O3B Th1B Th1B 86.5(6) 2_665 10_556 ?
O3B Th1B Th1B 86.5(6) . 10_556 ?
O3B Th1B O7B 137.9(8) 2_665 . ?
O3B Th1B O7B 137.9(8) . . ?
O3B Th1B O3B 55.9(8) . 2_665 ?
O11 Th1B Th2 105.8(6) . . ?
O11 Th1B Th2 111.1(5) . 9_666 ?
O11 Th1B O1 73.9(7) . 15_665 ?
O11 Th1B O1 67.1(6) . . ?
O5A Th1B Th2 116.6(12) . 9_666 ?
O5A Th1B Th2 122.1(11) . . ?
O5A Th1B O1 78.9(13) . 15_665 ?
O5A Th1B O1 85.2(14) . . ?
O5A Th1B O11 110.2(6) . . ?
O4B Th1B Th2 36.3(6) . . ?
O4B Th1B Th2 96.5(6) 15_665 . ?
O4B Th1B Th2 36.3(6) 15_665 9_666 ?
O4B Th1B Th2 96.5(6) . 9_666 ?
O4B Th1B Th1B 40.9(4) 15_665 10_556 ?
O4B Th1B Th1B 40.9(4) . 10_556 ?
O4B Th1B O1 152.2(5) 15_665 . ?
O4B Th1B O1 72.7(5) 15_665 15_665 ?
O4B Th1B O1 152.2(5) . 15_665 ?
O4B Th1B O1 72.7(5) . . ?
O4B Th1B O7B 117.6(8) . . ?
O4B Th1B O7B 117.6(8) 15_665 . ?
O4B Th1B O3B 68.7(6) 15_665 2_665 ?
O4B Th1B O3B 68.7(6) . . ?
O4B Th1B O3B 104.5(6) . 2_665 ?
O4B Th1B O3B 104.5(6) 15_665 . ?
O4B Th1B O4B 81.8(9) 15_665 . ?
Th2 O4A Th1A 109.8(5) . 10_556 ?
Th2 O4A Th1A 109.8(5) . . ?
Th1A O4A Th1A 124.5(9) 10_556 . ?
Th2 O8 H8A 127.8 . . ?
Th2 O8 H8B 127.8 . . ?
H8A O8 H8B 104.5 . . ?
C1 O2 Th2 137.4(6) . . ?
C1 O1 Th1B 136.4(6) . . ?
C1 O1 Th1A 132.8(7) . . ?
C8 N1 H1 127.8 . . ?
C8 N1 H1 127.8 5_756 . ?
C8 N1 C8 104.4(10) 5_756 . ?
O2 C1 O1 124.7(9) . . ?
O2 C1 C2 118.7(9) . . ?
O1 C1 C2 116.6(8) . . ?
C8 N2 N2 105.5(5) . 5_756 ?
C3 C4 H4 120.4 . . ?
C5 C4 H4 120.4 . . ?
C5 C4 C3 119.3(8) . . ?
C4 C3 H3 119.5 . . ?
C2 C3 C4 121.1(9) . . ?
C2 C3 H3 119.5 . . ?
C3 C2 C1 121.4(9) . . ?
C3 C2 C7 118.9(9) . . ?
C7 C2 C1 119.6(8) . . ?
C4 C5 C8 118.8(8) . . ?
C4 C5 C6 119.8(9) . . ?
C6 C5 C8 121.3(8) . . ?
N1 C8 N2 112.2(8) . . ?
N1 C8 C5 124.2(8) . . ?
N2 C8 C5 123.6(7) . . ?
C5 C6 H6 120.8 . . ?
C7 C6 C5 118.5(10) . . ?
C7 C6 H6 120.8 . . ?
C2 C7 C6 122.2(9) . . ?
C2 C7 H7 118.9 . . ?
C6 C7 H7 118.9 . . ?
Th1B O7B H7BA 127.9 . . ?
Th1B O7B H7BB 127.7 . . ?
H7BA O7B H7BB 104.4 . . ?
Th2 O3B Th1B 111.9(5) . 2_665 ?
Th2 O3B Th1B 111.9(5) . . ?
Th1B O3B Th1B 123.6(8) . 2_665 ?
O5B C9B H9B 109.2 . . ?
O5B C9B O5A 142(3) . . ?
O5A C9B H9B 109.2 . . ?
Th2 Th1A Th2 90.09(2) 9_666 . ?
O4A Th1A Th2 34.0(4) . . ?
O4A Th1A Th2 80.2(6) . 9_666 ?
O4A Th1A Th2 80.2(6) 15_665 . ?
O4A Th1A Th2 34.0(4) 15_665 9_666 ?
O4A Th1A O4A 55.4(9) 15_665 . ?
O4A Th1A O1 128.3(4) . 15_665 ?
O4A Th1A O1 77.5(6) . . ?
O4A Th1A O1 77.5(6) 15_665 15_665 ?
O4A Th1A O1 128.3(4) 15_665 . ?
O4A Th1A Th1A 88.9(6) . 2_665 ?
O4A Th1A Th1A 88.9(6) 15_665 2_665 ?
O4A Th1A O7A 138.2(9) . . ?
O4A Th1A O7A 138.2(9) 15_665 . ?
O4A Th1A O5A 78.9(8) . . ?
O4A Th1A O5A 76.3(9) 15_665 . ?
O1 Th1A Th2 157.49(19) 15_665 . ?
O1 Th1A Th2 69.62(17) . . ?
O1 Th1A Th2 157.49(19) . 9_666 ?
O1 Th1A Th2 69.62(18) 15_665 9_666 ?
O1 Th1A O1 128.0(4) 15_665 . ?
O1 Th1A Th1A 112.3(2) . 2_665 ?
O1 Th1A Th1A 112.3(2) 15_665 2_665 ?
O1 Th1A O7A 66.8(2) . . ?
O1 Th1A O7A 66.8(2) 15_665 . ?
O1 Th1A O5A 74.6(11) . . ?
O1 Th1A O5A 69.5(10) 15_665 . ?
Th1A Th1A Th2 64.074(17) 2_665 . ?
Th1A Th1A Th2 64.074(17) 2_665 9_666 ?
O7A Th1A Th2 134.80(6) . . ?
O7A Th1A Th2 134.80(6) . 9_666 ?
O7A Th1A Th1A 123.9(8) . 2_665 ?
O11 Th1A Th2 126.4(7) . 9_666 ?
O11 Th1A Th2 119.0(7) . . ?
O11 Th1A O4A 147.8(9) . . ?
O11 Th1A O4A 156.5(9) . 15_665 ?
O11 Th1A O1 82.0(8) . 15_665 ?
O11 Th1A O1 74.0(7) . . ?
O11 Th1A Th1A 88.2(4) . 2_665 ?
O11 Th1A O7A 36.0(9) . . ?
O11 Th1A O5A 107.2(5) . . ?
O11 Th1A O3A 86.7(8) . . ?
O11 Th1A O3A 92.4(8) . 2_665 ?
O5A Th1A Th2 108.0(8) . . ?
O5A Th1A Th2 104.0(9) . 9_666 ?
O5A Th1A Th1A 164.5(4) . 2_665 ?
O5A Th1A O7A 71.3(9) . . ?
O3A Th1A Th2 97.2(5) 2_665 . ?
O3A Th1A Th2 36.6(4) . . ?
O3A Th1A Th2 36.6(4) 2_665 9_666 ?
O3A Th1A Th2 97.2(5) . 9_666 ?
O3A Th1A O4A 106.0(5) . 15_665 ?
O3A Th1A O4A 70.5(5) . . ?
O3A Th1A O4A 106.0(5) 2_665 . ?
O3A Th1A O4A 70.5(5) 2_665 15_665 ?
O3A Th1A O1 72.6(5) 2_665 15_665 ?
O3A Th1A O1 72.6(5) . . ?
O3A Th1A O1 151.6(4) 2_665 . ?
O3A Th1A O1 151.6(4) . 15_665 ?
O3A Th1A Th1A 41.0(4) . 2_665 ?
O3A Th1A Th1A 41.0(4) 2_665 2_665 ?
O3A Th1A O7A 115.8(8) . . ?
O3A Th1A O7A 115.8(8) 2_665 . ?
O3A Th1A O5A 138.9(11) . . ?
O3A Th1A O5A 133.8(11) 2_665 . ?
O3A Th1A O3A 82.0(8) 2_665 . ?
Th1A O7A H7AA 129.0 . . ?
Th1A O7A H7AB 126.5 . . ?
H7AA O7A H7AB 104.5 . . ?
O11 O7A Th1A 49.2(9) . . ?
O11 O7A H7AA 80.0 . . ?
O11 O7A H7AB 172.8 . . ?
O7A O11 Th1A 94.8(13) . . ?
C10 O11 Th1A 111.1(16) . . ?
C10 O11 O7A 154(2) . . ?
O11 C10 H10 109.2 . . ?
O10 C10 O11 142(3) . . ?
O10 C10 H10 109.2 . . ?
C9B O5A Th1A 129(3) . . ?
Th1A O3A Th2 110.6(7) . . ?
Th1A O3A Th2 110.6(7) 2_665 . ?
Th1A O3A Th1A 98.0(7) . 2_665 ?
Th1B O4B Th2 109.7(8) . . ?
Th1B O4B Th2 109.7(8) 10_556 . ?
Th1B O4B Th1B 98.2(9) . 10_556 ?

loop_
_geom_bond_atom_site_label_1
_geom_bond_atom_site_label_2
_geom_bond_distance
_geom_bond_site_symmetry_2
_geom_bond_publ_flag
Th2 O4A 2.359(17) . ?
Th2 O4A 2.359(17) 7_556 ?
Th2 O2 2.430(6) 7_556 ?
Th2 O2 2.430(6) 10_556 ?
Th2 O2 2.430(6) 16 ?
Th2 O2 2.430(6) . ?
Th2 O3B 2.314(17) 10_556 ?
Th2 O3B 2.314(17) . ?
Th2 O3A 2.524(17) 10_556 ?
Th2 O3A 2.524(17) . ?
Th2 O4B 2.51(2) 7_556 ?
Th2 O4B 2.51(2) . ?
Th1B Th2 3.9951(9) 9_666 ?
Th1B Th1B 3.586(2) 10_556 ?
Th1B O1 2.474(7) . ?
Th1B O1 2.474(7) 15_665 ?
Th1B O7B 2.62(2) . ?
Th1B O3B 2.506(9) . ?
Th1B O3B 2.506(9) 2_665 ?
Th1B O11 2.463(18) . ?
Th1B O5A 1.96(2) . ?
Th1B O4B 2.373(16) . ?
Th1B O4B 2.373(16) 15_665 ?
O4A Th1A 2.486(10) 10_556 ?
O4A Th1A 2.486(10) . ?
O8 H8A 0.8699 . ?
O8 H8B 0.8699 . ?
O2 C1 1.264(11) . ?
O1 C1 1.274(13) . ?
O1 Th1A 2.486(7) . ?
N1 H1 0.8800 . ?
N1 C8 1.320(10) 5_756 ?
N1 C8 1.320(9) . ?
O5B C9B 1.202(11) . ?
C1 C2 1.478(12) . ?
N2 N2 1.362(16) 5_756 ?
N2 C8 1.351(12) . ?
C4 H4 0.9500 . ?
C4 C3 1.390(11) . ?
C4 C5 1.388(13) . ?
C3 H3 0.9500 . ?
C3 C2 1.371(12) . ?
C2 C7 1.372(15) . ?
C5 C8 1.463(12) . ?
C5 C6 1.403(13) . ?
C6 H6 0.9500 . ?
C6 C7 1.376(14) . ?
C7 H7 0.9500 . ?
O7B H7BA 0.8702 . ?
O7B H7BB 0.8702 . ?
O3B Th1B 2.506(9) 2_665 ?
C9B H9B 0.9500 . ?
C9B O5A 1.202(11) . ?
Th1A Th2 3.9641(8) 9_666 ?
Th1A O4A 2.486(10) 15_665 ?
Th1A O1 2.486(7) 15_665 ?
Th1A Th1A 3.466(2) 2_665 ?
Th1A O7A 2.63(2) . ?
Th1A O11 1.998(18) . ?
Th1A O5A 2.505(19) . ?
Th1A O3A 2.296(13) 2_665 ?
Th1A O3A 2.296(13) . ?
O7A H7AA 0.8695 . ?
O7A H7AB 0.8707 . ?
O7A O11 1.55(3) . ?
O11 C10 1.202(11) . ?
C10 H10 0.9500 . ?
C10 O10 1.202(11) . ?
O3A Th1A 2.296(13) 2_665 ?
O4B Th1B 2.373(16) 10_556 ?

loop_
_geom_torsion_atom_site_label_1
_geom_torsion_atom_site_label_2
_geom_torsion_atom_site_label_3
_geom_torsion_atom_site_label_4
_geom_torsion
_geom_torsion_site_symmetry_1
_geom_torsion_site_symmetry_2
_geom_torsion_site_symmetry_3
_geom_torsion_site_symmetry_4
_geom_torsion_publ_flag
Th2 O2 C1 O1 28(2) . . . . ?
Th2 O2 C1 C2 -153.9(9) . . . . ?
Th1B O1 C1 O2 -15(2) . . . . ?
Th1B O1 C1 C2 167.1(9) . . . . ?
O2 C1 C2 C3 -165.2(12) . . . . ?
O2 C1 C2 C7 17(2) . . . . ?
O1 C1 C2 C3 13.3(19) . . . . ?
O1 C1 C2 C7 -164.6(13) . . . . ?
O5B C9B O5A Th1A -39(20) . . . . ?
C1 C2 C7 C6 177.2(13) . . . . ?
N2 N2 C8 N1 -3.0(16) 5_756 . . . ?
N2 N2 C8 C5 175.5(11) 5_756 . . . ?
C4 C3 C2 C1 -178.0(11) . . . . ?
C4 C3 C2 C7 -0.1(18) . . . . ?
C4 C5 C8 N1 6.6(15) . . . . ?
C4 C5 C8 N2 -171.8(11) . . . . ?
C4 C5 C6 C7 5.3(19) . . . . ?
C3 C4 C5 C8 178.1(9) . . . . ?
C3 C4 C5 C6 -6.2(16) . . . . ?
C3 C2 C7 C6 -1(2) . . . . ?
C5 C4 C3 C2 3.6(16) . . . . ?
C5 C6 C7 C2 -2(2) . . . . ?
C8 N1 C8 N2 1.2(6) 5_756 . . . ?
C8 N1 C8 C5 -177.3(13) 5_756 . . . ?
C8 C5 C6 C7 -179.0(11) . . . . ?
C6 C5 C8 N1 -169.1(10) . . . . ?
C6 C5 C8 N2 12.5(18) . . . . ?
Th1A O1 C1 O2 -34(2) . . . . ?
Th1A O1 C1 C2 147.3(9) . . . . ?
Th1A O7A O11 C10 -177(6) . . . . ?
Th1A O11 C10 O10 48(7) . . . . ?
O7A O11 C10 O10 -135(6) . . . . ?

loop_
_smtbx_masks_void_nr
_smtbx_masks_void_average_x
_smtbx_masks_void_average_y
_smtbx_masks_void_average_z
_smtbx_masks_void_volume
_smtbx_masks_void_count_electrons
_smtbx_masks_void_content
1 -0.309 -0.282 -0.187 4741.1 954.1 '24 C3H7NO'
